data_4317221
loop_
_publ_author_name
'Jeremy M. Smith'
'Jeffrey R. Long'

_publ_section_title
;
 First-Row Transition Metal Complexes of the Strongly Donating
 Pentadentate Ligand PY4Im
;
_journal_name_full 'Inorganic Chemistry'
_journal_page_first 11223
_journal_page_last 11230
_journal_paper_doi 10.1021/ic1018407
_journal_volume 49
_journal_year 2010
_chemical_formula_sum 'C29 H23 Co F6 N7 O6 S2'
_chemical_formula_weight 802.59
_space_group_IT_number 2
_symmetry_cell_setting triclinic
_symmetry_space_group_name_Hall '-P 1'
_symmetry_space_group_name_H-M 'P -1'
_atom_sites_solution_hydrogens geom
_atom_sites_solution_primary direct
_atom_sites_solution_secondary difmap
_audit_creation_method SHELXL-97
_audit_update_record
;
2010-08-06 # Formatted by publCIF
;
_cell_angle_alpha 97.247(5)
_cell_angle_beta 96.493(5)
_cell_angle_gamma 116.668(5)
_cell_formula_units_Z 2
_cell_length_a 10.700(5)
_cell_length_b 11.756(5)
_cell_length_c 15.505(5)
_cell_measurement_temperature 293(2)
_cell_volume 1697.0(12)
_computing_structure_refinement 'SHELXL-97 (Sheldrick, 2008)'
_diffrn_ambient_temperature 293(2)
_diffrn_measured_fraction_theta_full 0.989
_diffrn_measured_fraction_theta_max 0.989
_diffrn_radiation_monochromator graphite
_diffrn_radiation_source 'fine-focus sealed tube'
_diffrn_radiation_type MoK\a
_diffrn_radiation_wavelength 0.71069
_diffrn_reflns_av_R_equivalents 0.0524
_diffrn_reflns_av_sigmaI/netI 0.0647
_diffrn_reflns_limit_h_max 12
_diffrn_reflns_limit_h_min -12
_diffrn_reflns_limit_k_max 14
_diffrn_reflns_limit_k_min -14
_diffrn_reflns_limit_l_max 18
_diffrn_reflns_limit_l_min -18
_diffrn_reflns_number 21581
_diffrn_reflns_theta_full 25.40
_diffrn_reflns_theta_max 25.40
_diffrn_reflns_theta_min 2.52
_exptl_absorpt_coefficient_mu 0.715
_exptl_absorpt_correction_T_max 0.7452
_exptl_absorpt_correction_T_min 0.6485
_exptl_absorpt_correction_type multi-scan
_exptl_absorpt_process_details SADABS
_exptl_crystal_colour Orange
_exptl_crystal_density_diffrn 1.571
_exptl_crystal_density_method 'not measured'
_exptl_crystal_description Block
_exptl_crystal_F_000 814
_exptl_crystal_size_max 0.25
_exptl_crystal_size_mid 0.24
_exptl_crystal_size_min 0.09
_refine_diff_density_max 2.637
_refine_diff_density_min -0.764
_refine_diff_density_rms 0.169
_refine_ls_extinction_method none
_refine_ls_goodness_of_fit_ref 1.059
_refine_ls_hydrogen_treatment constr
_refine_ls_matrix_type full
_refine_ls_number_parameters 461
_refine_ls_number_reflns 6177
_refine_ls_number_restraints 0
_refine_ls_restrained_S_all 1.059
_refine_ls_R_factor_all 0.1144
_refine_ls_R_factor_gt 0.0762
_refine_ls_shift/su_max 0.003
_refine_ls_shift/su_mean 0.001
_refine_ls_structure_factor_coef Fsqd
_refine_ls_weighting_details 'calc w=1/[\s^2^(Fo^2^)+(0.1874P)^2^+0.0000P] where P=(Fo^2^+2Fc^2^)/3'
_refine_ls_weighting_scheme calc
_refine_ls_wR_factor_gt 0.2305
_refine_ls_wR_factor_ref 0.2710
_reflns_number_gt 4084
_reflns_number_total 6177
_reflns_threshold_expression >2\s(I)
_cod_data_source_file ic1018407_si_002_4.cif
_cod_data_source_block jms3a
_cod_database_code 4317221

loop_
_symmetry_equiv_pos_as_xyz
'x, y, z'
'-x, -y, -z'

loop_
_atom_site_label
_atom_site_type_symbol
_atom_site_fract_x
_atom_site_fract_y
_atom_site_fract_z
_atom_site_U_iso_or_equiv
_atom_site_adp_type
_atom_site_occupancy
_atom_site_symmetry_multiplicity
_atom_site_calc_flag
_atom_site_refinement_flags
_atom_site_disorder_assembly
_atom_site_disorder_group
Co1 Co 0.01846(7) 0.37954(7) 0.73846(4) 0.0239(3) Uani 1 1 d . . .
S1 S 0.31538(15) 0.22325(15) 0.48604(10) 0.0316(4) Uani 1 1 d . . .
S2 S 0.3117(2) 1.02125(19) 0.97038(12) 0.0505(5) Uani 1 1 d . . .
O1 O 0.2444(5) 0.2285(5) 0.4035(3) 0.0476(12) Uani 1 1 d . . .
O3 O 0.4572(5) 0.3267(4) 0.5168(3) 0.0448(12) Uani 1 1 d . . .
N21 N 0.0745(5) 0.6392(4) 0.7963(3) 0.0266(11) Uani 1 1 d . . .
O2 O 0.2320(5) 0.1918(5) 0.5535(3) 0.0548(13) Uani 1 1 d . . .
N11 N -0.1244(5) 0.5280(5) 0.7062(3) 0.0290(11) Uani 1 1 d . . .
F2 F 0.2159(5) -0.0255(4) 0.4251(3) 0.0767(15) Uani 1 1 d . . .
F3 F 0.3981(6) 0.0560(5) 0.5296(3) 0.0702(14) Uani 1 1 d . . .
O4 O 0.2966(5) 0.9761(4) 0.8776(3) 0.0474(12) Uani 1 1 d . . .
N13 N -0.0610(5) 0.3440(4) 0.6053(3) 0.0268(11) Uani 1 1 d . . .
N12 N 0.2425(5) 0.5166(5) 0.7365(3) 0.0293(11) Uani 1 1 d . . .
N14 N 0.0931(5) 0.4360(5) 0.8742(3) 0.0289(11) Uani 1 1 d . . .
C55 C -0.3014(6) 0.3065(6) 0.7041(3) 0.0286(13) Uani 1 1 d . . .
F1 F 0.4241(6) 0.0924(5) 0.3994(3) 0.0745(14) Uani 1 1 d . . .
C31 C 0.0166(7) 0.7217(6) 0.7871(4) 0.0316(14) Uani 1 1 d . . .
H35 H 0.0565 0.8087 0.8142 0.038 Uiso 1 1 calc R . .
C2 C -0.2375(6) 0.4094(5) 0.6488(3) 0.0277(13) Uani 1 1 d . . .
H2 H -0.3117 0.4274 0.6208 0.033 Uiso 1 1 calc R . .
N15 N -0.2128(5) 0.2663(5) 0.7429(3) 0.0325(12) Uani 1 1 d . . .
C12 C 0.2993(6) 0.6342(6) 0.7879(4) 0.0284(13) Uani 1 1 d . . .
N16 N 0.0489(5) 0.2264(5) 0.7269(3) 0.0295(11) Uani 1 1 d . . .
C1 C 0.2099(6) 0.6576(5) 0.8487(4) 0.0316(14) Uani 1 1 d . . .
H1 H 0.2626 0.7467 0.8832 0.038 Uiso 1 1 calc R . .
C53 C -0.1739(6) 0.3637(5) 0.5778(4) 0.0269(13) Uani 1 1 d . . .
C11 C -0.0118(5) 0.5229(5) 0.7479(4) 0.0255(12) Uani 1 1 d . . .
C21 C -0.1101(6) 0.6505(6) 0.7304(4) 0.0307(13) Uani 1 1 d . . .
H25 H -0.1748 0.6790 0.7115 0.037 Uiso 1 1 calc R . .
C3 C 0.3400(7) 0.0797(7) 0.4586(4) 0.0426(16) Uani 1 1 d . . .
C44 C 0.2298(7) 0.6098(7) 1.0012(4) 0.0411(16) Uani 1 1 d . . .
H22 H 0.2869 0.6978 1.0249 0.049 Uiso 1 1 calc R . .
C13 C -0.0069(6) 0.3010(6) 0.5431(4) 0.0323(14) Uani 1 1 d . . .
H53 H 0.0696 0.2863 0.5610 0.039 Uiso 1 1 calc R . .
C54 C 0.1750(6) 0.5639(6) 0.9109(3) 0.0274(13) Uani 1 1 d . . .
C26 C 0.0831(7) 0.0231(6) 0.6940(5) 0.0411(16) Uani 1 1 d . . .
H26A H -0.0082 -0.0510 0.6704 0.062 Uiso 1 1 calc R . .
H26B H 0.1255 0.0100 0.7472 0.062 Uiso 1 1 calc R . .
H26C H 0.1436 0.0341 0.6511 0.062 Uiso 1 1 calc R . .
C22 C 0.4351(7) 0.7296(6) 0.7877(4) 0.0398(16) Uani 1 1 d . . .
H21 H 0.4718 0.8115 0.8236 0.048 Uiso 1 1 calc R . .
C23 C -0.0584(7) 0.2776(6) 0.4545(4) 0.0417(16) Uani 1 1 d . . .
H43 H -0.0158 0.2493 0.4138 0.050 Uiso 1 1 calc R . .
C45 C -0.4427(7) 0.2593(7) 0.7124(4) 0.0465(18) Uani 1 1 d . . .
H24 H -0.5009 0.2872 0.6827 0.056 Uiso 1 1 calc R . .
C43 C -0.2335(6) 0.3388(6) 0.4890(4) 0.0350(14) Uani 1 1 d . . .
H23 H -0.3124 0.3504 0.4718 0.042 Uiso 1 1 calc R . .
O6 O 0.2340(8) 0.9209(7) 1.0169(4) 0.092(2) Uani 1 1 d . . .
F6 F 0.2157(8) 1.1640(8) 1.0534(5) 0.129(3) Uani 1 1 d . . .
C24 C 0.1143(8) 0.3875(7) 1.0178(4) 0.0442(17) Uani 1 1 d . . .
H42 H 0.0927 0.3247 1.0526 0.053 Uiso 1 1 calc R . .
O5 O 0.4517(7) 1.1130(8) 1.0131(5) 0.104(3) Uani 1 1 d . . .
C15 C -0.2682(7) 0.1759(6) 0.7914(4) 0.0386(15) Uani 1 1 d . . .
H54 H -0.2098 0.1456 0.8178 0.046 Uiso 1 1 calc R . .
C32 C 0.5167(7) 0.7007(8) 0.7324(5) 0.0490(19) Uani 1 1 d . . .
H31 H 0.6088 0.7629 0.7316 0.059 Uiso 1 1 calc R . .
C25 C -0.4057(8) 0.1252(7) 0.8046(4) 0.0489(19) Uani 1 1 d . . .
H44 H -0.4388 0.0621 0.8389 0.059 Uiso 1 1 calc R . .
C42 C 0.4594(7) 0.5809(7) 0.6801(5) 0.0418(16) Uani 1 1 d . . .
H41 H 0.5103 0.5597 0.6420 0.050 Uiso 1 1 calc R . .
C52 C 0.3224(7) 0.4907(7) 0.6854(4) 0.0390(15) Uani 1 1 d . . .
H51 H 0.2843 0.4075 0.6513 0.047 Uiso 1 1 calc R . .
C14 C 0.0662(7) 0.3518(6) 0.9291(4) 0.0358(15) Uani 1 1 d . . .
H52 H 0.0113 0.2638 0.9047 0.043 Uiso 1 1 calc R . .
C33 C -0.1723(7) 0.2957(7) 0.4257(4) 0.0458(18) Uani 1 1 d . . .
H33 H -0.2085 0.2798 0.3655 0.055 Uiso 1 1 calc R . .
C34 C 0.1937(9) 0.5148(9) 1.0554(4) 0.052(2) Uani 1 1 d . . .
H32 H 0.2247 0.5402 1.1165 0.063 Uiso 1 1 calc R . .
F4 F 0.0835(8) 1.0442(9) 0.9275(5) 0.136(3) Uani 1 1 d . . .
C16 C 0.0652(6) 0.1388(6) 0.7139(4) 0.0326(14) Uani 1 1 d . . .
F5 F 0.2668(9) 1.2079(7) 0.9254(5) 0.136(3) Uani 1 1 d . . .
C35 C -0.4950(7) 0.1689(8) 0.7663(5) 0.061(2) Uani 1 1 d . . .
H34 H -0.5876 0.1387 0.7764 0.073 Uiso 1 1 calc R . .
C4 C 0.2178(12) 1.1169(11) 0.9701(7) 0.083(3) Uani 1 1 d . . .

loop_
_atom_site_aniso_label
_atom_site_aniso_U_11
_atom_site_aniso_U_22
_atom_site_aniso_U_33
_atom_site_aniso_U_23
_atom_site_aniso_U_13
_atom_site_aniso_U_12
Co1 0.0241(4) 0.0232(4) 0.0228(4) 0.0053(3) -0.0006(3) 0.0107(3)
S1 0.0275(8) 0.0362(9) 0.0339(8) 0.0112(7) 0.0040(6) 0.0166(7)
S2 0.0579(12) 0.0499(11) 0.0446(10) 0.0047(9) -0.0017(9) 0.0300(9)
O1 0.039(3) 0.051(3) 0.046(3) 0.020(2) -0.008(2) 0.016(2)
O3 0.037(2) 0.034(2) 0.051(3) 0.005(2) -0.007(2) 0.010(2)
N21 0.028(2) 0.027(3) 0.025(2) 0.009(2) 0.000(2) 0.014(2)
O2 0.056(3) 0.068(3) 0.062(3) 0.031(3) 0.033(3) 0.038(3)
N11 0.028(3) 0.033(3) 0.028(3) 0.009(2) 0.002(2) 0.017(2)
F2 0.073(3) 0.040(3) 0.088(4) 0.000(2) -0.009(3) 0.011(2)
F3 0.107(4) 0.076(3) 0.055(3) 0.012(2) -0.005(3) 0.072(3)
O4 0.044(3) 0.044(3) 0.042(3) 0.007(2) 0.007(2) 0.010(2)
N13 0.019(2) 0.023(2) 0.034(3) 0.009(2) 0.003(2) 0.006(2)
N12 0.026(2) 0.034(3) 0.028(2) 0.010(2) -0.001(2) 0.014(2)
N14 0.028(2) 0.034(3) 0.033(3) 0.011(2) 0.005(2) 0.021(2)
C55 0.024(3) 0.033(3) 0.019(3) 0.000(2) 0.002(2) 0.007(3)
F1 0.100(4) 0.069(3) 0.076(3) 0.015(3) 0.042(3) 0.052(3)
C31 0.044(4) 0.023(3) 0.029(3) 0.006(2) 0.006(3) 0.017(3)
C2 0.026(3) 0.030(3) 0.025(3) 0.007(2) -0.004(2) 0.014(3)
N15 0.039(3) 0.030(3) 0.026(3) 0.008(2) 0.003(2) 0.015(2)
C12 0.028(3) 0.030(3) 0.027(3) 0.011(3) -0.003(2) 0.013(3)
N16 0.028(3) 0.026(3) 0.035(3) 0.009(2) 0.000(2) 0.014(2)
C1 0.030(3) 0.024(3) 0.033(3) 0.006(3) -0.004(3) 0.009(3)
C53 0.023(3) 0.027(3) 0.028(3) 0.008(2) 0.004(2) 0.010(2)
C11 0.021(3) 0.026(3) 0.029(3) 0.010(2) 0.003(2) 0.009(2)
C21 0.028(3) 0.036(3) 0.036(3) 0.018(3) 0.007(3) 0.019(3)
C3 0.046(4) 0.037(4) 0.040(4) 0.003(3) 0.001(3) 0.018(3)
C44 0.048(4) 0.052(4) 0.030(3) 0.006(3) 0.001(3) 0.031(3)
C13 0.028(3) 0.030(3) 0.041(3) 0.010(3) 0.010(3) 0.013(3)
C54 0.029(3) 0.034(3) 0.022(3) 0.002(2) 0.000(2) 0.020(3)
C26 0.039(4) 0.032(3) 0.056(4) 0.007(3) 0.004(3) 0.021(3)
C22 0.034(3) 0.032(3) 0.044(4) 0.013(3) 0.001(3) 0.007(3)
C23 0.047(4) 0.045(4) 0.035(3) 0.011(3) 0.020(3) 0.020(3)
C45 0.030(3) 0.062(5) 0.037(4) 0.013(3) 0.002(3) 0.012(3)
C43 0.030(3) 0.044(4) 0.029(3) 0.010(3) 0.003(3) 0.015(3)
O6 0.148(7) 0.108(5) 0.075(4) 0.060(4) 0.061(4) 0.088(5)
F6 0.159(7) 0.161(7) 0.102(5) -0.022(5) 0.014(4) 0.120(6)
C24 0.058(4) 0.062(5) 0.041(4) 0.031(4) 0.022(3) 0.045(4)
O5 0.074(4) 0.111(6) 0.089(5) -0.052(4) -0.035(4) 0.040(4)
C15 0.049(4) 0.031(3) 0.031(3) 0.010(3) 0.004(3) 0.015(3)
C32 0.029(3) 0.064(5) 0.050(4) 0.030(4) 0.012(3) 0.013(3)
C25 0.056(5) 0.041(4) 0.037(4) 0.015(3) 0.009(3) 0.010(3)
C42 0.032(3) 0.049(4) 0.049(4) 0.016(3) 0.015(3) 0.020(3)
C52 0.035(3) 0.050(4) 0.034(3) 0.011(3) 0.004(3) 0.021(3)
C14 0.038(3) 0.045(4) 0.044(4) 0.024(3) 0.018(3) 0.031(3)
C33 0.047(4) 0.061(5) 0.025(3) 0.016(3) 0.010(3) 0.018(4)
C34 0.074(5) 0.091(6) 0.020(3) 0.008(4) 0.005(3) 0.064(5)
F4 0.108(5) 0.236(9) 0.110(5) 0.021(5) 0.000(4) 0.129(6)
C16 0.028(3) 0.032(3) 0.034(3) 0.014(3) -0.001(3) 0.011(3)
F5 0.207(9) 0.091(5) 0.162(7) 0.058(5) 0.056(6) 0.102(6)
C35 0.030(4) 0.079(6) 0.049(4) 0.031(4) 0.004(3) 0.001(4)
C4 0.096(8) 0.082(7) 0.090(8) 0.026(6) 0.016(6) 0.057(6)

loop_
_atom_type_symbol
_atom_type_description
_atom_type_scat_dispersion_real
_atom_type_scat_dispersion_imag
_atom_type_scat_source
C C 0.0033 0.0016 'International Tables Vol C Tables 4.2.6.8 and 6.1.1.4'
H H 0.0000 0.0000 'International Tables Vol C Tables 4.2.6.8 and 6.1.1.4'
N N 0.0061 0.0033 'International Tables Vol C Tables 4.2.6.8 and 6.1.1.4'
O O 0.0106 0.0060 'International Tables Vol C Tables 4.2.6.8 and 6.1.1.4'
F F 0.0171 0.0103 'International Tables Vol C Tables 4.2.6.8 and 6.1.1.4'
S S 0.1246 0.1234 'International Tables Vol C Tables 4.2.6.8 and 6.1.1.4'
Co Co 0.3494 0.9721 'International Tables Vol C Tables 4.2.6.8 and 6.1.1.4'

loop_
_geom_angle_atom_site_label_1
_geom_angle_atom_site_label_2
_geom_angle_atom_site_label_3
_geom_angle
_geom_angle_site_symmetry_1
_geom_angle_site_symmetry_3
_geom_angle_publ_flag
C11 Co1 N16 179.3(2) . . ?
C11 Co1 N13 86.4(2) . . ?
N16 Co1 N13 92.85(19) . . ?
C11 Co1 N14 86.0(2) . . ?
N16 Co1 N14 94.69(19) . . ?
N13 Co1 N14 172.46(19) . . ?
C11 Co1 N12 85.9(2) . . ?
N16 Co1 N12 94.43(19) . . ?
N13 Co1 N12 97.71(17) . . ?
N14 Co1 N12 82.03(18) . . ?
C11 Co1 N15 85.8(2) . . ?
N16 Co1 N15 93.85(19) . . ?
N13 Co1 N15 82.11(17) . . ?
N14 Co1 N15 97.07(18) . . ?
N12 Co1 N15 171.71(18) . . ?
O2 S1 O3 114.2(3) . . ?
O2 S1 O1 115.8(3) . . ?
O3 S1 O1 114.8(3) . . ?
O2 S1 C3 102.4(3) . . ?
O3 S1 C3 103.8(3) . . ?
O1 S1 C3 103.5(3) . . ?
O5 S2 O4 114.4(4) . . ?
O5 S2 O6 116.4(5) . . ?
O4 S2 O6 114.3(4) . . ?
O5 S2 C4 103.1(5) . . ?
O4 S2 C4 102.1(4) . . ?
O6 S2 C4 103.9(5) . . ?
C11 N21 C31 110.1(5) . . ?
C11 N21 C1 117.2(5) . . ?
C31 N21 C1 132.6(5) . . ?
C11 N11 C21 109.5(5) . . ?
C11 N11 C2 118.0(5) . . ?
C21 N11 C2 132.5(5) . . ?
C13 N13 C53 117.6(5) . . ?
C13 N13 Co1 122.7(4) . . ?
C53 N13 Co1 119.7(4) . . ?
C12 N12 C52 118.0(5) . . ?
C12 N12 Co1 117.6(4) . . ?
C52 N12 Co1 124.4(4) . . ?
C14 N14 C54 117.0(5) . . ?
C14 N14 Co1 123.3(4) . . ?
C54 N14 Co1 119.6(3) . . ?
N15 C55 C45 123.7(5) . . ?
N15 C55 C2 116.1(5) . . ?
C45 C55 C2 120.2(5) . . ?
C21 C31 N21 106.2(5) . . ?
N11 C2 C53 108.5(4) . . ?
N11 C2 C55 109.2(4) . . ?
C53 C2 C55 110.6(5) . . ?
C15 N15 C55 116.4(5) . . ?
C15 N15 Co1 125.8(4) . . ?
C55 N15 Co1 116.9(4) . . ?
N12 C12 C22 122.3(6) . . ?
N12 C12 C1 116.6(5) . . ?
C22 C12 C1 121.0(6) . . ?
C16 N16 Co1 175.0(5) . . ?
N21 C1 C12 110.0(5) . . ?
N21 C1 C54 108.8(4) . . ?
C12 C1 C54 110.2(5) . . ?
N13 C53 C43 122.1(5) . . ?
N13 C53 C2 117.4(5) . . ?
C43 C53 C2 120.4(5) . . ?
N21 C11 N11 107.4(5) . . ?
N21 C11 Co1 126.4(4) . . ?
N11 C11 Co1 126.2(4) . . ?
C31 C21 N11 106.7(5) . . ?
F3 C3 F2 107.1(6) . . ?
F3 C3 F1 107.2(6) . . ?
F2 C3 F1 107.5(6) . . ?
F3 C3 S1 111.5(5) . . ?
F2 C3 S1 111.1(5) . . ?
F1 C3 S1 112.3(5) . . ?
C54 C44 C34 116.4(6) . . ?
N13 C13 C23 123.2(6) . . ?
N14 C54 C44 123.2(5) . . ?
N14 C54 C1 116.9(5) . . ?
C44 C54 C1 119.9(5) . . ?
C12 C22 C32 118.7(6) . . ?
C13 C23 C33 120.1(6) . . ?
C55 C45 C35 118.1(7) . . ?
C53 C43 C33 118.6(6) . . ?
C34 C24 C14 119.6(6) . . ?
N15 C15 C25 124.0(6) . . ?
C42 C32 C22 119.2(6) . . ?
C15 C25 C35 119.2(6) . . ?
C32 C42 C52 118.0(7) . . ?
N12 C52 C42 123.7(6) . . ?
N14 C14 C24 123.9(6) . . ?
C23 C33 C43 118.3(6) . . ?
C24 C34 C44 119.7(6) . . ?
N16 C16 C26 178.0(6) . . ?
C25 C35 C45 118.3(7) . . ?
F5 C4 F4 102.7(9) . . ?
F5 C4 F6 111.6(9) . . ?
F4 C4 F6 107.9(9) . . ?
F5 C4 S2 113.1(8) . . ?
F4 C4 S2 110.4(8) . . ?
F6 C4 S2 110.7(7) . . ?

loop_
_geom_bond_atom_site_label_1
_geom_bond_atom_site_label_2
_geom_bond_distance
_geom_bond_site_symmetry_2
_geom_bond_publ_flag
Co1 C11 1.845(6) . ?
Co1 N16 1.958(5) . ?
Co1 N13 2.056(5) . ?
Co1 N14 2.073(5) . ?
Co1 N12 2.214(5) . ?
Co1 N15 2.238(5) . ?
S1 O2 1.428(5) . ?
S1 O3 1.429(4) . ?
S1 O1 1.436(4) . ?
S1 C3 1.828(7) . ?
S2 O5 1.411(7) . ?
S2 O4 1.433(5) . ?
S2 O6 1.440(6) . ?
S2 C4 1.813(10) . ?
N21 C11 1.317(7) . ?
N21 C31 1.378(8) . ?
N21 C1 1.487(7) . ?
N11 C11 1.331(7) . ?
N11 C21 1.374(8) . ?
N11 C2 1.460(7) . ?
F2 C3 1.330(8) . ?
F3 C3 1.325(7) . ?
N13 C13 1.337(8) . ?
N13 C53 1.361(7) . ?
N12 C12 1.331(8) . ?
N12 C52 1.335(8) . ?
N14 C14 1.341(7) . ?
N14 C54 1.357(7) . ?
C55 N15 1.352(7) . ?
C55 C45 1.385(8) . ?
C55 C2 1.522(7) . ?
F1 C3 1.332(8) . ?
C31 C21 1.356(8) . ?
C2 C53 1.521(8) . ?
N15 C15 1.335(7) . ?
C12 C22 1.381(8) . ?
C12 C1 1.503(9) . ?
N16 C16 1.118(8) . ?
C1 C54 1.504(8) . ?
C53 C43 1.386(8) . ?
C44 C54 1.391(8) . ?
C44 C34 1.423(9) . ?
C13 C23 1.364(8) . ?
C26 C16 1.457(9) . ?
C22 C32 1.406(10) . ?
C23 C33 1.366(10) . ?
C45 C35 1.392(9) . ?
C43 C33 1.403(9) . ?
F6 C4 1.347(12) . ?
C24 C34 1.353(11) . ?
C24 C14 1.354(9) . ?
C15 C25 1.369(10) . ?
C32 C42 1.357(10) . ?
C25 C35 1.386(11) . ?
C42 C52 1.391(9) . ?
F4 C4 1.331(12) . ?
F5 C4 1.291(11) . ?
